data_4000101
_journal_name_full 'Chemistry of Materials'
_journal_year 2001
_chemical_formula_moiety '[Zn(2-MePy)(DBM)2]'
_chemical_formula_sum 'C36 H29 N O4 Zn'
_chemical_formula_weight 604.97
_chemical_name_common Bis(dibenzoylmethanato)(2-methylpyridine)zinc(
_chemical_name_systematic
;
 Bis(1,3-diphenyl-1,3-propanediono)(2-methylpyridine)zinc(II)
;
_space_group_IT_number 43
_symmetry_cell_setting orthorhombic
_symmetry_space_group_name_Hall 'F 2 -2d'
_symmetry_space_group_name_H-M 'F d d 2'
_atom_sites_solution_hydrogens geom
_atom_sites_solution_primary direct
_atom_sites_solution_secondary difmap
_cell_angle_alpha 90.00
_cell_angle_beta 90.00
_cell_angle_gamma 90.00
_cell_formula_units_Z 8
_cell_length_a 21.189(3)
_cell_length_b 28.212(4)
_cell_length_c 10.050(2)
_cell_measurement_reflns_used 'all data'
_cell_measurement_temperature 173(2)
_cell_measurement_theta_max ?
_cell_measurement_theta_min ?
_cell_volume 6007.7(17)
_diffrn_ambient_temperature 173(2)
_diffrn_radiation_monochromator graphite
_diffrn_radiation_source 'fine-focus sealed tube'
_diffrn_radiation_type MoK\a
_diffrn_radiation_wavelength 0.71073
_diffrn_reflns_av_R_equivalents 0.0254
_diffrn_reflns_av_sigmaI/netI 0.0178
_diffrn_reflns_limit_h_max 28
_diffrn_reflns_limit_h_min -28
_diffrn_reflns_limit_k_max 38
_diffrn_reflns_limit_k_min -38
_diffrn_reflns_limit_l_max 13
_diffrn_reflns_limit_l_min -13
_diffrn_reflns_number 17502
_diffrn_reflns_theta_max 28.73
_diffrn_reflns_theta_min 2.36
_exptl_absorpt_coefficient_mu 0.858
_exptl_absorpt_correction_T_max ?
_exptl_absorpt_correction_T_min ?
_exptl_absorpt_correction_type SADABS
_exptl_crystal_colour white
_exptl_crystal_density_diffrn 1.338
_exptl_crystal_density_meas ?
_exptl_crystal_density_method 'not measured'
_exptl_crystal_description prism
_exptl_crystal_F_000 2512
_exptl_crystal_size_max 0.5
_exptl_crystal_size_mid 0.3
_exptl_crystal_size_min 0.3
_refine_ls_abs_structure_details 'Flack H D (1983), Acta Cryst. A39, 876-881'
_refine_ls_abs_structure_Flack 0.011(8)
_refine_ls_extinction_coef ?
_refine_ls_extinction_method none
_refine_ls_goodness_of_fit_ref 1.039
_refine_ls_hydrogen_treatment mixed
_refine_ls_matrix_type full
_refine_ls_number_parameters 197
_refine_ls_number_reflns 3881
_refine_ls_number_restraints 1
_refine_ls_restrained_S_all 1.038
_refine_ls_R_factor_all 0.0271
_refine_ls_R_factor_gt 0.0251
_refine_ls_shift/su_max 0.001
_refine_ls_shift/su_mean 0.000
_refine_ls_structure_factor_coef Fsqd
_refine_ls_weighting_details 'w=1/[\s^2^(Fo^2^)+(0.0414P)^2^+2.9494P] where P=(Fo^2^+2Fc^2^)/3'
_refine_ls_weighting_scheme calc
_refine_ls_wR_factor_gt 0.0660
_refine_ls_wR_factor_ref 0.0674
_reflns_number_gt 3697
_reflns_number_total 3881
_reflns_threshold_expression >2sigma(I)
_cod_depositor_comments
;
The following automatic conversions were performed:

'_refine_ls_weighting_scheme' value 'calc
w=1/[\s^2^(Fo^2^)+(0.0414P)^2^+2.9494P] where P=(Fo^2^+2Fc^2^)/3' was
changed to 'calc'. New tag '_refine_ls_weighting_details' was
created. The value of the new tag was set to
'w=1/[\s^2^(Fo^2^)+(0.0414P)^2^+2.9494P] where P=(Fo^2^+2Fc^2^)/3'.

Automatic conversion script
Id: cif_fix_values 3143 2015-03-26 13:38:13Z robertas 
;
_cod_original_sg_symbol_H-M Fdd2
_cod_database_code 4000101

loop_
_symmetry_equiv_pos_as_xyz
'x, y, z'
'-x, -y, z'
'-x+1/4, y+1/4, z+1/4'
'x+1/4, -y+1/4, z+1/4'
'x, y+1/2, z+1/2'
'-x, -y+1/2, z+1/2'
'-x+1/4, y+3/4, z+3/4'
'x+1/4, -y+3/4, z+3/4'
'x+1/2, y, z+1/2'
'-x+1/2, -y, z+1/2'
'-x+3/4, y+1/4, z+3/4'
'x+3/4, -y+1/4, z+3/4'
'x+1/2, y+1/2, z'
'-x+1/2, -y+1/2, z'
'-x+3/4, y+3/4, z+1/4'
'x+3/4, -y+3/4, z+1/4'

loop_
_atom_site_label
_atom_site_type_symbol
_atom_site_fract_x
_atom_site_fract_y
_atom_site_fract_z
_atom_site_U_iso_or_equiv
_atom_site_adp_type
_atom_site_occupancy
_atom_site_calc_flag
_atom_site_refinement_flags
_atom_site_disorder_assembly
_atom_site_disorder_group
Zn Zn -0.7500 0.2500 0.90311(2) 0.03336(7) Uani 1 d S . .
O1 O -0.72582(5) 0.30653(4) 1.00818(13) 0.0418(2) Uani 1 d . . .
C1 C -0.76196(8) 0.32648(6) 1.09258(16) 0.0333(3) Uani 1 d . . .
C11 C -0.72870(7) 0.35779(6) 1.19123(14) 0.0340(3) Uani 1 d . . .
C12 C -0.66453(7) 0.35051(7) 1.21256(17) 0.0415(3) Uani 1 d . . .
H12 H -0.6428 0.3268 1.1635 0.050 Uiso 1 calc R . .
C13 C -0.63198(8) 0.37775(7) 1.3053(2) 0.0503(4) Uani 1 d . . .
H13 H -0.5882 0.3725 1.3194 0.060 Uiso 1 calc R . .
C14 C -0.66308(9) 0.41237(7) 1.37697(19) 0.0503(4) Uani 1 d . . .
H14 H -0.6408 0.4307 1.4409 0.060 Uiso 1 calc R . .
C15 C -0.72661(9) 0.42027(7) 1.35553(19) 0.0473(4) Uani 1 d . . .
H15 H -0.7479 0.4441 1.4047 0.057 Uiso 1 calc R . .
C16 C -0.75957(8) 0.39346(6) 1.26221(17) 0.0399(3) Uani 1 d . . .
H16 H -0.8031 0.3994 1.2468 0.048 Uiso 1 calc R . .
C2 C -0.82731(7) 0.32135(6) 1.10016(16) 0.0371(3) Uani 1 d . . .
H2 H -0.8484 0.3358 1.1730 0.045 Uiso 1 calc R . .
O3 O -0.84212(5) 0.27382(4) 0.90895(12) 0.0411(2) Uani 1 d . . .
C3 C -0.86435(7) 0.29626(5) 1.00768(15) 0.0334(3) Uani 1 d . . .
C31 C -0.93473(7) 0.29617(6) 1.02117(16) 0.0373(3) Uani 1 d . . .
C32 C -0.96709(9) 0.31821(10) 1.1267(3) 0.0705(8) Uani 1 d . . .
H32 H -0.9439 0.3342 1.1940 0.085 Uiso 1 calc R . .
C33 C -1.03238(10) 0.31682(11) 1.1336(3) 0.0791(9) Uani 1 d . . .
H33 H -1.0537 0.3316 1.2057 0.095 Uiso 1 calc R . .
C34 C -1.06651(9) 0.29392(8) 1.0352(2) 0.0578(5) Uani 1 d . . .
H34 H -1.1113 0.2942 1.0374 0.069 Uiso 1 calc R . .
C35 C -1.03533(9) 0.27068(8) 0.9343(2) 0.0532(5) Uani 1 d . . .
H35 H -1.0587 0.2539 0.8689 0.064 Uiso 1 calc R . .
C36 C -0.96990(8) 0.27167(7) 0.92730(18) 0.0427(4) Uani 1 d . . .
H36 H -0.9490 0.2554 0.8574 0.051 Uiso 1 calc R . .
N4 N -0.7500 0.2500 0.70009(17) 0.0297(3) Uani 1 d S . .
C41 C -0.75811(7) 0.20954(6) 0.63204(17) 0.0384(3) Uani 1 d . . .
H41 H -0.7641 0.1808 0.6795 0.046 Uiso 0.50 calc PR A -1
C44 C -0.7719(2) 0.16590(13) 0.6952(4) 0.0479(8) Uani 0.50 d P B -2
H44A H -0.7391 0.1588 0.7610 0.072 Uiso 0.50 calc PR B -2
H44B H -0.7732 0.1406 0.6285 0.072 Uiso 0.50 calc PR B -2
H44C H -0.8129 0.1681 0.7398 0.072 Uiso 0.50 calc PR B -2
C42 C -0.75798(9) 0.20869(10) 0.4941(2) 0.0596(6) Uani 1 d . . .
H42 H -0.7634 0.1796 0.4480 0.072 Uiso 1 calc R . .
C43 C -0.7500 0.2500 0.4249(2) 0.0654(10) Uani 1 d S . .
H43 H -0.7500 0.2500 0.3303 0.078 Uiso 1 calc SR . .

loop_
_atom_site_aniso_label
_atom_site_aniso_U_11
_atom_site_aniso_U_22
_atom_site_aniso_U_33
_atom_site_aniso_U_23
_atom_site_aniso_U_13
_atom_site_aniso_U_12
Zn 0.03333(11) 0.04401(12) 0.02274(10) 0.000 0.000 0.00938(11)
O1 0.0325(5) 0.0538(7) 0.0391(6) -0.0103(5) 0.0065(4) 0.0019(5)
C1 0.0365(7) 0.0394(8) 0.0241(7) 0.0017(6) 0.0009(6) 0.0002(6)
C11 0.0350(7) 0.0402(7) 0.0269(7) 0.0041(5) 0.0032(5) -0.0045(6)
C12 0.0337(7) 0.0508(9) 0.0400(8) 0.0004(7) 0.0044(6) -0.0048(6)
C13 0.0386(8) 0.0608(10) 0.0515(12) 0.0017(9) -0.0047(8) -0.0102(8)
C14 0.0535(10) 0.0551(9) 0.0424(9) -0.0016(7) -0.0067(7) -0.0129(8)
C15 0.0532(10) 0.0494(9) 0.0393(8) -0.0089(7) -0.0015(8) -0.0029(7)
C16 0.0410(8) 0.0462(8) 0.0327(8) -0.0022(6) -0.0006(6) 0.0008(6)
C2 0.0330(7) 0.0484(8) 0.0299(7) -0.0057(6) 0.0040(5) 0.0030(6)
O3 0.0355(5) 0.0567(6) 0.0311(5) -0.0093(5) -0.0033(5) 0.0125(4)
C3 0.0319(6) 0.0404(7) 0.0279(6) 0.0012(6) -0.0005(5) 0.0067(5)
C31 0.0316(7) 0.0443(8) 0.0360(8) -0.0010(6) -0.0008(6) 0.0070(6)
C32 0.0336(8) 0.0955(15) 0.082(2) -0.0504(15) 0.0018(9) 0.0073(9)
C33 0.0374(9) 0.1058(18) 0.094(2) -0.0483(18) 0.0041(11) 0.0132(10)
C34 0.0310(8) 0.0774(13) 0.0650(13) 0.0008(11) -0.0020(8) 0.0070(8)
C35 0.0380(8) 0.0697(12) 0.0520(12) 0.0026(9) -0.0072(7) -0.0064(8)
C36 0.0384(8) 0.0518(9) 0.0380(9) 0.0000(7) -0.0003(6) -0.0019(6)
N4 0.0293(8) 0.0367(8) 0.0230(8) 0.000 0.000 0.0034(6)
C41 0.0330(6) 0.0435(8) 0.0387(8) -0.0082(6) 0.0022(6) -0.0013(5)
C44 0.069(2) 0.0370(16) 0.0373(18) 0.0046(13) 0.0064(17) -0.0047(16)
C42 0.0435(9) 0.0931(17) 0.0423(10) -0.0331(11) -0.0054(8) 0.0070(9)
C43 0.0525(14) 0.122(3) 0.0215(17) 0.000 0.000 0.0195(17)
